data_4126853
loop_
_publ_author_name
'Zhang, Bin'
'Baker, Peter J.'
'Zhang, Yan'
'Wang, Dongwei'
'Wang, Zheming'
'Su, Shaokui'
'Zhu, Daoben'
'Pratt, Francis L.'

_publ_section_title
;
 A Quantum Spin Liquid from a Three-Dimensional Copper-Oxalate-Framework.
;
_journal_name_full 'Journal of the American Chemical Society'
_journal_paper_doi 10.1021/jacs.7b11179
_journal_year 2017
_chemical_formula_sum 'C18 H32 Cu2 N2 O12'
_chemical_formula_weight 595.53
_space_group_crystal_system monoclinic
_space_group_IT_number 14
_space_group_name_Hall '-P 2ybc'
_space_group_name_H-M_alt 'P 1 21/c 1'
_symmetry_space_group_name_Hall '-P 2ybc'
_symmetry_space_group_name_H-M 'P 1 21/c 1'
_atom_sites_solution_hydrogens geom
_audit_creation_method SHELXL-2014/7
_cell_angle_alpha 90
_cell_angle_beta 107.7970(4)
_cell_angle_gamma 90
_cell_formula_units_Z 4
_cell_length_a 8.75950(10)
_cell_length_b 33.9181(4)
_cell_length_c 8.70690(10)
_cell_measurement_reflns_used 32116
_cell_measurement_temperature 200(2)
_cell_measurement_theta_max 27.485
_cell_measurement_theta_min 3.395
_cell_volume 2463.08(5)
_computing_cell_refinement 'HKL Scalepack (Otwinowski & Minor 1997)'
_computing_data_collection 'Collect (Nonius BV, 1997-2000)'
_computing_data_reduction 'HKL Denzo and Scalepack (Otwinowski & Minor 1997)'
_computing_structure_refinement 'SHELXL-2014/7 (Sheldrick, 2014)'
_computing_structure_solution 'SHELXS-97 (Sheldrick, 1990)'
_diffrn_ambient_temperature 200(2)
_diffrn_measured_fraction_theta_full 0.995
_diffrn_measured_fraction_theta_max 0.992
_diffrn_measurement_device_type KappaCCD
_diffrn_radiation_monochromator graphite
_diffrn_radiation_source 'fine-focus sealed tube'
_diffrn_radiation_type MoK\a
_diffrn_radiation_wavelength 0.71073
_diffrn_reflns_av_R_equivalents 0.0368
_diffrn_reflns_av_unetI/netI 0.0275
_diffrn_reflns_Laue_measured_fraction_full 0.995
_diffrn_reflns_Laue_measured_fraction_max 0.992
_diffrn_reflns_limit_h_max 11
_diffrn_reflns_limit_h_min -11
_diffrn_reflns_limit_k_max 43
_diffrn_reflns_limit_k_min -44
_diffrn_reflns_limit_l_max 10
_diffrn_reflns_limit_l_min -11
_diffrn_reflns_number 29624
_diffrn_reflns_point_group_measured_fraction_full 0.995
_diffrn_reflns_point_group_measured_fraction_max 0.992
_diffrn_reflns_theta_full 25.242
_diffrn_reflns_theta_max 27.525
_diffrn_reflns_theta_min 3.403
_exptl_absorpt_coefficient_mu 1.789
_exptl_absorpt_correction_T_max 0.678
_exptl_absorpt_correction_T_min 0.610
_exptl_absorpt_correction_type multi-scan
_exptl_absorpt_process_details
;
multi-scan from symmetry-related measurements 
 Sortav (Blessing 1995)
;
_exptl_crystal_colour blue
_exptl_crystal_density_diffrn 1.606
_exptl_crystal_description diamond
_exptl_crystal_F_000 1232
_exptl_crystal_size_max 0.480
_exptl_crystal_size_mid 0.350
_exptl_crystal_size_min 0.220
_refine_diff_density_max 0.419
_refine_diff_density_min -0.344
_refine_diff_density_rms 0.058
_refine_ls_extinction_coef 0.0027(4)
_refine_ls_extinction_expression Fc^*^=kFc[1+0.001xFc^2^\l^3^/sin(2\q)]^-1/4^
_refine_ls_extinction_method 'SHELXL-2014/7 (Sheldrick 2014'
_refine_ls_goodness_of_fit_ref 1.037
_refine_ls_hydrogen_treatment constr
_refine_ls_matrix_type full
_refine_ls_number_parameters 337
_refine_ls_number_reflns 5643
_refine_ls_number_restraints 0
_refine_ls_restrained_S_all 1.037
_refine_ls_R_factor_all 0.0438
_refine_ls_R_factor_gt 0.0315
_refine_ls_shift/su_max 0.001
_refine_ls_shift/su_mean 0.000
_refine_ls_structure_factor_coef Fsqd
_refine_ls_weighting_details 'w=1/[\s^2^(Fo^2^)+(0.0428P)^2^+1.2203P] where P=(Fo^2^+2Fc^2^)/3'
_refine_ls_weighting_scheme calc
_refine_ls_wR_factor_gt 0.0850
_refine_ls_wR_factor_ref 0.0894
_reflns_Friedel_coverage 0.000
_reflns_number_gt 4506
_reflns_number_total 5643
_reflns_threshold_expression 'I > 2\s(I)'
_cod_data_source_file CCDC1019164-200K.cif
_cod_data_source_block 200K
_cod_original_cell_volume 2463.07(5)
_cod_database_code 4126853
_shelx_shelxl_version_number 2014/7
_shelx_space_group_comment
;
The symmetry employed for this shelxl refinement is uniquely defined
by the following loop, which should always be used as a source of
symmetry information in preference to the above space-group names.
They are only intended as comments.
;
_shelx_estimated_absorpt_t_min 0.481
_shelx_estimated_absorpt_t_max 0.694

loop_
_space_group_symop_operation_xyz
'x, y, z'
'-x, y+1/2, -z+1/2'
'-x, -y, -z'
'x, -y-1/2, z-1/2'

loop_
_atom_site_label
_atom_site_type_symbol
_atom_site_fract_x
_atom_site_fract_y
_atom_site_fract_z
_atom_site_U_iso_or_equiv
_atom_site_adp_type
_atom_site_occupancy
_atom_site_site_symmetry_order
_atom_site_calc_flag
_atom_site_refinement_flags_posn
_atom_site_refinement_flags_adp
_atom_site_refinement_flags_occupancy
_atom_site_disorder_assembly
_atom_site_disorder_group
Cu1 Cu 0.75070(3) 0.20365(2) 0.48696(3) 0.02632(9) Uani 1 1 d . . . . .
Cu2 Cu 0.74064(3) 0.04578(2) 0.49983(3) 0.02567(9) Uani 1 1 d . . . . .
O1 O 0.89358(18) 0.15458(4) 0.61545(17) 0.0324(3) Uani 1 1 d . . . . .
O2 O 0.85480(18) 0.09030(4) 0.62915(17) 0.0322(3) Uani 1 1 d . . . . .
O3 O 0.62199(18) 0.15987(4) 0.36456(18) 0.0362(3) Uani 1 1 d . . . . .
O4 O 0.61443(18) 0.09458(4) 0.34734(19) 0.0373(4) Uani 1 1 d . . . . .
O5 O 0.62426(18) 0.20703(4) 0.65006(18) 0.0343(3) Uani 1 1 d . . . . .
O6 O 0.5964(2) 0.24928(5) 0.8341(2) 0.0438(4) Uani 1 1 d . . . . .
O7 O 0.87783(18) 0.24607(4) 0.62425(19) 0.0352(3) Uani 1 1 d . . . . .
O8 O 0.86467(19) 0.28772(4) 0.81699(19) 0.0380(4) Uani 1 1 d . . . . .
O9 O 0.90925(18) 0.04029(4) 0.38151(18) 0.0350(3) Uani 1 1 d . . . . .
O10 O 1.0910(2) -0.00140(5) 0.34773(19) 0.0409(4) Uani 1 1 d . . . . .
O11 O 0.57204(18) 0.04137(4) 0.61768(18) 0.0338(3) Uani 1 1 d . . . . .
O12 O 0.38073(18) -0.00090(4) 0.62738(18) 0.0351(3) Uani 1 1 d . . . . .
C1 C 0.8201(2) 0.12364(6) 0.5659(2) 0.0260(4) Uani 1 1 d . . . . .
C2 C 0.6716(2) 0.12600(6) 0.4119(2) 0.0274(4) Uani 1 1 d . . . . .
C3 C 0.8164(2) 0.25897(6) 0.7270(2) 0.0286(4) Uani 1 1 d . . . . .
C4 C 0.6657(2) 0.23688(6) 0.7407(2) 0.0294(4) Uani 1 1 d . . . . .
C5 C 1.0016(2) 0.01092(6) 0.4214(2) 0.0271(4) Uani 1 1 d . . . . .
C6 C 0.4862(2) 0.01178(6) 0.5710(2) 0.0277(4) Uani 1 1 d . . . . .
N1 N 0.9050(2) 0.07828(6) 0.0968(2) 0.0428(5) Uani 1 1 d . . . . .
H1A H 0.9257 0.0643 0.2023 0.051 Uiso 0.427(12) 1 calc R U P A 1
H1B H 0.9146 0.0629 0.1973 0.051 Uiso 0.573(12) 1 calc R U P A 2
C7 C 0.9045(4) 0.12099(8) 0.1373(3) 0.0521(7) Uani 1 1 d . . . . .
H7A H 1.0018 0.1268 0.2283 0.063 Uiso 1 1 calc R U . . .
H7B H 0.8104 0.1263 0.1746 0.063 Uiso 1 1 calc R U . . .
C8 C 0.8995(4) 0.14871(8) 0.0013(3) 0.0608(8) Uani 1 1 d . . . . .
H8A H 0.8994 0.1760 0.0385 0.091 Uiso 1 1 calc R U . . .
H8B H 0.9937 0.1443 -0.0347 0.091 Uiso 1 1 calc R U . . .
H8C H 0.8019 0.1439 -0.0886 0.091 Uiso 1 1 calc R U . . .
C9 C 1.0410(4) 0.06656(8) 0.0371(4) 0.0590(7) Uani 1 1 d . . . . .
H9A H 1.0283 0.0797 -0.0676 0.071 Uiso 1 1 calc R U . . .
H9B H 1.0361 0.0378 0.0179 0.071 Uiso 1 1 calc R U . . .
C10 C 1.2021(4) 0.07678(11) 0.1511(5) 0.0825(11) Uani 1 1 d . . . . .
H10A H 1.2858 0.0684 0.1051 0.124 Uiso 1 1 calc R U . . .
H10B H 1.2090 0.1053 0.1686 0.124 Uiso 1 1 calc R U . . .
H10C H 1.2168 0.0633 0.2542 0.124 Uiso 1 1 calc R U . . .
C111 C 0.7339(14) 0.0695(3) 0.0076(11) 0.040(2) Uani 0.427(12) 1 d . . P A 1
H11A H 0.6856 0.0961 -0.0025 0.048 Uiso 0.427(12) 1 calc R U P A 1
H11B H 0.7403 0.0634 -0.1015 0.048 Uiso 0.427(12) 1 calc R U P A 1
C112 C 0.7618(12) 0.0622(3) -0.0353(10) 0.063(3) Uani 0.573(12) 1 d . . P A 2
H11C H 0.6719 0.0810 -0.0514 0.075 Uiso 0.573(12) 1 calc R U P A 2
H11D H 0.7901 0.0613 -0.1369 0.075 Uiso 0.573(12) 1 calc R U P A 2
C121 C 0.6308(11) 0.0506(4) 0.0120(8) 0.077(5) Uani 0.427(12) 1 d . . P A 1
H12A H 0.5377 0.0563 -0.0815 0.116 Uiso 0.427(12) 1 calc R U P A 1
H12B H 0.6601 0.0228 0.0102 0.116 Uiso 0.427(12) 1 calc R U P A 1
H12C H 0.6042 0.0561 0.1113 0.116 Uiso 0.427(12) 1 calc R U P A 1
C122 C 0.7085(9) 0.02530(19) -0.0087(6) 0.058(2) Uani 0.573(12) 1 d . . P A 2
H12D H 0.6165 0.0178 -0.1007 0.087 Uiso 0.573(12) 1 calc R U P A 2
H12E H 0.7949 0.0061 0.0038 0.087 Uiso 0.573(12) 1 calc R U P A 2
H12F H 0.6763 0.0258 0.0896 0.087 Uiso 0.573(12) 1 calc R U P A 2
N2 N 0.3423(2) 0.17176(6) 0.6598(2) 0.0412(5) Uani 1 1 d . . . . .
H2 H 0.4430 0.1868 0.6691 0.049 Uiso 1 1 calc R U . . .
C13 C 0.2941(3) 0.18213(9) 0.8048(3) 0.0558(7) Uani 1 1 d . . . . .
H13A H 0.1911 0.1690 0.7970 0.067 Uiso 1 1 calc R U . . .
H13B H 0.2766 0.2110 0.8056 0.067 Uiso 1 1 calc R U . . .
C14 C 0.4170(4) 0.17034(12) 0.9618(4) 0.0890(12) Uani 1 1 d . . . . .
H14A H 0.3786 0.1779 1.0523 0.133 Uiso 1 1 calc R U . . .
H14B H 0.4332 0.1417 0.9632 0.133 Uiso 1 1 calc R U . . .
H14C H 0.5187 0.1837 0.9718 0.133 Uiso 1 1 calc R U . . .
C15 C 0.3820(3) 0.12908(8) 0.6492(4) 0.0572(7) Uani 1 1 d . . . . .
H15A H 0.4755 0.1224 0.7430 0.069 Uiso 1 1 calc R U . . .
H15B H 0.4139 0.1251 0.5506 0.069 Uiso 1 1 calc R U . . .
C16 C 0.2476(3) 0.10112(8) 0.6452(5) 0.0699(9) Uani 1 1 d . . . . .
H16A H 0.2832 0.0740 0.6382 0.105 Uiso 1 1 calc R U . . .
H16B H 0.2170 0.1043 0.7437 0.105 Uiso 1 1 calc R U . . .
H16C H 0.1553 0.1069 0.5510 0.105 Uiso 1 1 calc R U . . .
C17 C 0.2186(3) 0.18694(10) 0.5117(3) 0.0637(9) Uani 1 1 d . . . . .
H17A H 0.1268 0.1684 0.4860 0.076 Uiso 0.633(8) 1 calc R U P B 1
H17B H 0.1795 0.2125 0.5400 0.076 Uiso 0.633(8) 1 calc R U P B 1
H17C H 0.2172 0.1693 0.4208 0.076 Uiso 0.367(8) 1 calc R U P B 2
H17D H 0.1124 0.1848 0.5292 0.076 Uiso 0.367(8) 1 calc R U P B 2
C181 C 0.2605(5) 0.19275(17) 0.3687(6) 0.0563(16) Uani 0.633(8) 1 d . . P B 1
H18A H 0.1673 0.2027 0.2835 0.084 Uiso 0.633(8) 1 calc R U P B 1
H18B H 0.3481 0.2119 0.3890 0.084 Uiso 0.633(8) 1 calc R U P B 1
H18C H 0.2951 0.1676 0.3346 0.084 Uiso 0.633(8) 1 calc R U P B 1
C182 C 0.2362(9) 0.2242(3) 0.4666(13) 0.079(4) Uani 0.367(8) 1 d . . P B 2
H18D H 0.1486 0.2306 0.3689 0.118 Uiso 0.367(8) 1 calc R U P B 2
H18E H 0.2338 0.2423 0.5533 0.118 Uiso 0.367(8) 1 calc R U P B 2
H18F H 0.3390 0.2267 0.4445 0.118 Uiso 0.367(8) 1 calc R U P B 2

loop_
_atom_site_aniso_label
_atom_site_aniso_U_11
_atom_site_aniso_U_22
_atom_site_aniso_U_33
_atom_site_aniso_U_23
_atom_site_aniso_U_13
_atom_site_aniso_U_12
Cu1 0.02946(15) 0.02186(15) 0.02876(15) 0.00036(9) 0.01055(11) -0.00092(9)
Cu2 0.02790(15) 0.02150(15) 0.02877(15) 0.00009(9) 0.01038(11) -0.00221(9)
O1 0.0365(8) 0.0269(8) 0.0331(8) -0.0026(6) 0.0096(6) -0.0087(6)
O2 0.0372(8) 0.0256(7) 0.0310(7) 0.0034(6) 0.0063(6) -0.0034(6)
O3 0.0392(8) 0.0293(8) 0.0352(8) -0.0005(6) 0.0041(7) 0.0030(6)
O4 0.0369(8) 0.0303(8) 0.0414(9) -0.0086(7) 0.0069(7) -0.0057(7)
O5 0.0336(8) 0.0331(8) 0.0365(8) -0.0036(6) 0.0112(6) -0.0108(6)
O6 0.0440(10) 0.0491(10) 0.0464(9) -0.0038(8) 0.0260(8) 0.0030(8)
O7 0.0334(8) 0.0340(8) 0.0427(9) -0.0054(7) 0.0184(7) -0.0086(6)
O8 0.0430(9) 0.0306(8) 0.0381(8) -0.0085(7) 0.0091(7) -0.0108(7)
O9 0.0354(8) 0.0307(8) 0.0369(8) 0.0126(6) 0.0082(6) 0.0022(6)
O10 0.0485(10) 0.0434(9) 0.0393(9) 0.0019(7) 0.0260(8) -0.0006(7)
O11 0.0358(8) 0.0288(8) 0.0366(8) -0.0071(6) 0.0106(6) -0.0090(6)
O12 0.0404(8) 0.0340(8) 0.0346(8) -0.0062(6) 0.0172(7) -0.0097(7)
C1 0.0288(10) 0.0272(10) 0.0261(10) -0.0019(8) 0.0145(8) -0.0031(8)
C2 0.0284(10) 0.0280(11) 0.0288(10) -0.0027(8) 0.0131(8) -0.0016(8)
C3 0.0281(10) 0.0247(10) 0.0315(10) 0.0011(8) 0.0068(8) -0.0005(8)
C4 0.0271(10) 0.0295(11) 0.0305(10) 0.0019(8) 0.0073(8) 0.0007(8)
C5 0.0298(10) 0.0261(10) 0.0247(10) 0.0039(8) 0.0074(8) -0.0025(8)
C6 0.0297(10) 0.0257(10) 0.0269(10) 0.0008(8) 0.0072(8) -0.0030(8)
N1 0.0484(12) 0.0472(12) 0.0290(9) 0.0099(8) 0.0065(9) -0.0127(9)
C7 0.0731(19) 0.0565(17) 0.0325(12) -0.0013(11) 0.0249(12) -0.0034(13)
C8 0.102(2) 0.0382(14) 0.0525(16) 0.0030(12) 0.0388(16) 0.0035(15)
C9 0.076(2) 0.0454(16) 0.0596(17) 0.0081(13) 0.0268(15) 0.0076(14)
C10 0.0556(19) 0.086(2) 0.108(3) 0.033(2) 0.0279(19) -0.0020(17)
C111 0.053(5) 0.053(4) 0.014(4) 0.002(3) 0.012(3) 0.010(4)
C112 0.060(5) 0.096(6) 0.022(4) 0.006(3) -0.003(3) -0.041(4)
C121 0.048(5) 0.150(12) 0.032(3) 0.027(4) 0.008(3) -0.031(6)
C122 0.055(4) 0.060(4) 0.045(3) 0.007(2) -0.007(2) -0.019(3)
N2 0.0270(9) 0.0490(12) 0.0460(11) 0.0086(9) 0.0086(8) -0.0091(8)
C13 0.0569(17) 0.0577(17) 0.0556(16) -0.0036(13) 0.0213(13) -0.0145(13)
C14 0.092(3) 0.119(3) 0.0473(18) 0.0114(18) 0.0090(17) -0.038(2)
C15 0.0360(13) 0.0515(16) 0.089(2) 0.0028(14) 0.0268(14) -0.0008(11)
C16 0.0520(17) 0.0419(16) 0.124(3) -0.0067(17) 0.0391(18) -0.0064(13)
C17 0.0453(15) 0.077(2) 0.0568(17) 0.0244(15) -0.0025(13) -0.0165(14)
C181 0.038(2) 0.077(4) 0.053(3) 0.011(2) 0.0118(19) -0.009(2)
C182 0.039(4) 0.076(7) 0.101(8) 0.057(6) -0.009(4) -0.015(4)

loop_
_atom_type_symbol
_atom_type_description
_atom_type_scat_dispersion_real
_atom_type_scat_dispersion_imag
_atom_type_scat_source
C C 0.0033 0.0016 'International Tables Vol C Tables 4.2.6.8 and 6.1.1.4'
H H 0.0000 0.0000 'International Tables Vol C Tables 4.2.6.8 and 6.1.1.4'
N N 0.0061 0.0033 'International Tables Vol C Tables 4.2.6.8 and 6.1.1.4'
O O 0.0106 0.0060 'International Tables Vol C Tables 4.2.6.8 and 6.1.1.4'
Cu Cu 0.3201 1.2651 'International Tables Vol C Tables 4.2.6.8 and 6.1.1.4'

loop_
_geom_angle_atom_site_label_1
_geom_angle_atom_site_label_2
_geom_angle_atom_site_label_3
_geom_angle
_geom_angle_site_symmetry_1
_geom_angle_site_symmetry_3
O3 Cu1 O7 175.89(6) . .
O3 Cu1 O8 92.39(7) . 4_565
O7 Cu1 O8 91.38(6) . 4_565
O3 Cu1 O5 94.35(6) . .
O7 Cu1 O5 82.22(6) . .
O8 Cu1 O5 168.20(6) 4_565 .
O3 Cu1 O1 81.12(6) . .
O7 Cu1 O1 96.68(6) . .
O8 Cu1 O1 98.65(6) 4_565 .
O5 Cu1 O1 91.96(6) . .
O3 Cu1 O6 94.25(6) . 4_565
O7 Cu1 O6 88.09(7) . 4_565
O8 Cu1 O6 78.92(6) 4_565 4_565
O5 Cu1 O6 90.92(6) . 4_565
O1 Cu1 O6 174.72(6) . 4_565
O2 Cu2 O12 178.03(6) . 3_656
O2 Cu2 O11 95.04(6) . .
O12 Cu2 O11 83.01(6) 3_656 .
O2 Cu2 O9 92.24(6) . .
O12 Cu2 O9 89.72(6) 3_656 .
O11 Cu2 O9 170.59(6) . .
O2 Cu2 O4 80.87(6) . .
O12 Cu2 O4 98.95(6) 3_656 .
O11 Cu2 O4 92.93(6) . .
O9 Cu2 O4 94.10(6) . .
O2 Cu2 O10 92.83(6) . 3_756
O12 Cu2 O10 87.63(7) 3_656 3_756
O11 Cu2 O10 95.70(6) . 3_756
O9 Cu2 O10 77.97(5) . 3_756
O4 Cu2 O10 169.74(6) . 3_756
C1 O1 Cu1 108.27(13) . .
C1 O2 Cu2 115.40(13) . .
C2 O3 Cu1 115.45(13) . .
C2 O4 Cu2 108.38(13) . .
C4 O5 Cu1 111.26(12) . .
C4 O6 Cu1 107.82(14) . 4_566
C3 O7 Cu1 113.51(13) . .
C3 O8 Cu1 114.96(14) . 4_566
C5 O9 Cu2 115.62(12) . .
C5 O10 Cu2 109.23(13) . 3_756
C6 O11 Cu2 110.58(13) . .
C6 O12 Cu2 112.25(13) . 3_656
O1 C1 O2 125.55(19) . .
O1 C1 C2 117.67(17) . .
O2 C1 C2 116.78(16) . .
O4 C2 O3 126.1(2) . .
O4 C2 C1 117.51(17) . .
O3 C2 C1 116.40(16) . .
O8 C3 O7 125.88(19) . .
O8 C3 C4 117.65(19) . .
O7 C3 C4 116.47(18) . .
O6 C4 O5 125.5(2) . .
O6 C4 C3 119.27(19) . .
O5 C4 C3 115.25(18) . .
O10 C5 O9 125.60(18) . .
O10 C5 C5 118.7(2) . 3_756
O9 C5 C5 115.7(2) . 3_756
O11 C6 O12 126.50(19) . .
O11 C6 C6 116.7(2) . 3_656
O12 C6 C6 116.8(2) . 3_656
C9 N1 C7 113.7(2) . .
C9 N1 C111 123.2(4) . .
C7 N1 C111 104.0(4) . .
C9 N1 C112 101.7(5) . .
C7 N1 C112 117.8(5) . .
C9 N1 H1A 104.8 . .
C7 N1 H1A 104.8 . .
C111 N1 H1A 104.8 . .
C9 N1 H1B 107.7 . .
C7 N1 H1B 107.7 . .
C112 N1 H1B 107.7 . .
N1 C7 C8 115.0(2) . .
N1 C7 H7A 108.5 . .
C8 C7 H7A 108.5 . .
N1 C7 H7B 108.5 . .
C8 C7 H7B 108.5 . .
H7A C7 H7B 107.5 . .
C7 C8 H8A 109.5 . .
C7 C8 H8B 109.5 . .
H8A C8 H8B 109.5 . .
C7 C8 H8C 109.5 . .
H8A C8 H8C 109.5 . .
H8B C8 H8C 109.5 . .
N1 C9 C10 113.5(3) . .
N1 C9 H9A 108.9 . .
C10 C9 H9A 108.9 . .
N1 C9 H9B 108.9 . .
C10 C9 H9B 108.9 . .
H9A C9 H9B 107.7 . .
C9 C10 H10A 109.5 . .
C9 C10 H10B 109.5 . .
H10A C10 H10B 109.5 . .
C9 C10 H10C 109.5 . .
H10A C10 H10C 109.5 . .
H10B C10 H10C 109.5 . .
C121 C111 N1 142.2(11) . .
C121 C111 H11A 101.4 . .
N1 C111 H11A 101.4 . .
C121 C111 H11B 101.4 . .
N1 C111 H11B 101.4 . .
H11A C111 H11B 104.6 . .
C122 C112 N1 116.3(6) . .
C122 C112 H11C 108.2 . .
N1 C112 H11C 108.2 . .
C122 C112 H11D 108.2 . .
N1 C112 H11D 108.2 . .
H11C C112 H11D 107.4 . .
C111 C121 H12A 109.5 . .
C111 C121 H12B 109.5 . .
H12A C121 H12B 109.5 . .
C111 C121 H12C 109.5 . .
H12A C121 H12C 109.5 . .
H12B C121 H12C 109.5 . .
C112 C122 H12D 109.5 . .
C112 C122 H12E 109.5 . .
H12D C122 H12E 109.5 . .
C112 C122 H12F 109.5 . .
H12D C122 H12F 109.5 . .
H12E C122 H12F 109.5 . .
C13 N2 C15 114.3(2) . .
C13 N2 C17 109.3(2) . .
C15 N2 C17 113.5(2) . .
C13 N2 H2 106.4 . .
C15 N2 H2 106.4 . .
C17 N2 H2 106.4 . .
N2 C13 C14 113.3(3) . .
N2 C13 H13A 108.9 . .
C14 C13 H13A 108.9 . .
N2 C13 H13B 108.9 . .
C14 C13 H13B 108.9 . .
H13A C13 H13B 107.7 . .
C13 C14 H14A 109.5 . .
C13 C14 H14B 109.5 . .
H14A C14 H14B 109.5 . .
C13 C14 H14C 109.5 . .
H14A C14 H14C 109.5 . .
H14B C14 H14C 109.5 . .
N2 C15 C16 114.6(2) . .
N2 C15 H15A 108.6 . .
C16 C15 H15A 108.6 . .
N2 C15 H15B 108.6 . .
C16 C15 H15B 108.6 . .
H15A C15 H15B 107.6 . .
C15 C16 H16A 109.5 . .
C15 C16 H16B 109.5 . .
H16A C16 H16B 109.5 . .
C15 C16 H16C 109.5 . .
H16A C16 H16C 109.5 . .
H16B C16 H16C 109.5 . .
C182 C17 N2 117.2(4) . .
C181 C17 N2 119.4(3) . .
C181 C17 H17A 107.5 . .
N2 C17 H17A 107.5 . .
C181 C17 H17B 107.5 . .
N2 C17 H17B 107.5 . .
H17A C17 H17B 107.0 . .
C182 C17 H17C 108.0 . .
N2 C17 H17C 108.0 . .
C182 C17 H17D 108.0 . .
N2 C17 H17D 108.0 . .
H17C C17 H17D 107.2 . .
C17 C181 H18A 109.5 . .
C17 C181 H18B 109.5 . .
H18A C181 H18B 109.5 . .
C17 C181 H18C 109.5 . .
H18A C181 H18C 109.5 . .
H18B C181 H18C 109.5 . .
C17 C182 H18D 109.5 . .
C17 C182 H18E 109.5 . .
H18D C182 H18E 109.5 . .
C17 C182 H18F 109.5 . .
H18D C182 H18F 109.5 . .
H18E C182 H18F 109.5 . .

loop_
_geom_bond_atom_site_label_1
_geom_bond_atom_site_label_2
_geom_bond_distance
_geom_bond_site_symmetry_2
Cu1 O3 1.9692(15) .
Cu1 O7 1.9812(15) .
Cu1 O8 2.0434(16) 4_565
Cu1 O5 2.0537(15) .
Cu1 O1 2.1752(15) .
Cu1 O6 2.2467(17) 4_565
Cu2 O2 1.9645(14) .
Cu2 O12 1.9885(14) 3_656
Cu2 O11 2.0452(15) .
Cu2 O9 2.0513(16) .
Cu2 O4 2.1973(16) .
Cu2 O10 2.2372(17) 3_756
O1 C1 1.238(2) .
O2 C1 1.254(2) .
O3 C2 1.252(2) .
O4 C2 1.237(2) .
O5 C4 1.266(2) .
O6 C4 1.229(3) .
O6 Cu1 2.2465(17) 4_566
O7 C3 1.255(2) .
O8 C3 1.242(2) .
O8 Cu1 2.0434(16) 4_566
O9 C5 1.263(2) .
O10 C5 1.227(2) .
O10 Cu2 2.2372(17) 3_756
O11 C6 1.245(2) .
O12 C6 1.248(2) .
O12 Cu2 1.9885(14) 3_656
C1 C2 1.559(3) .
C3 C4 1.553(3) .
C5 C5 1.564(4) 3_756
C6 C6 1.551(4) 3_656
N1 C9 1.491(3) .
N1 C7 1.492(3) .
N1 C111 1.492(12) .
N1 C112 1.520(8) .
N1 H1A 1.0000 .
N1 H1B 1.0000 .
C7 C8 1.502(3) .
C7 H7A 0.9900 .
C7 H7B 0.9900 .
C8 H8A 0.9800 .
C8 H8B 0.9800 .
C8 H8C 0.9800 .
C9 C10 1.497(4) .
C9 H9A 0.9900 .
C9 H9B 0.9900 .
C10 H10A 0.9800 .
C10 H10B 0.9800 .
C10 H10C 0.9800 .
C111 C121 1.118(14) .
C111 H11A 0.9900 .
C111 H11B 0.9900 .
C112 C122 1.379(10) .
C112 H11C 0.9900 .
C112 H11D 0.9900 .
C121 H12A 0.9800 .
C121 H12B 0.9800 .
C121 H12C 0.9800 .
C122 H12D 0.9800 .
C122 H12E 0.9800 .
C122 H12F 0.9800 .
N2 C13 1.490(3) .
N2 C15 1.498(3) .
N2 C17 1.499(3) .
N2 H2 1.0000 .
C13 C14 1.513(4) .
C13 H13A 0.9900 .
C13 H13B 0.9900 .
C14 H14A 0.9800 .
C14 H14B 0.9800 .
C14 H14C 0.9800 .
C15 C16 1.503(3) .
C15 H15A 0.9900 .
C15 H15B 0.9900 .
C16 H16A 0.9800 .
C16 H16B 0.9800 .
C16 H16C 0.9800 .
C17 C182 1.345(9) .
C17 C181 1.415(5) .
C17 H17A 0.9900 .
C17 H17B 0.9900 .
C17 H17C 0.9900 .
C17 H17D 0.9900 .
C181 H18A 0.9800 .
C181 H18B 0.9800 .
C181 H18C 0.9800 .
C182 H18D 0.9800 .
C182 H18E 0.9800 .
C182 H18F 0.9800 .

loop_
_geom_hbond_atom_site_label_D
_geom_hbond_atom_site_label_H
_geom_hbond_atom_site_label_A
_geom_hbond_distance_DH
_geom_hbond_distance_HA
_geom_hbond_distance_DA
_geom_hbond_angle_DHA
_geom_hbond_site_symmetry_A
N1 H1B O9 1.00 1.79 2.784(2) 171.4 .
C9 H9A O2 0.99 2.64 3.519(3) 148.3 1_554
C111 H11B O11 0.99 2.55 3.392(9) 142.6 1_554
C112 H11D O2 0.99 2.48 3.401(9) 154.9 1_554
C112 H11D O11 0.99 2.49 3.053(8) 116.1 1_554
C121 H12C O4 0.98 2.41 3.320(12) 153.9 .
C122 H12D O11 0.98 2.49 3.151(5) 124.3 1_554
N2 H2 O5 1.00 1.78 2.769(2) 167.6 .
C13 H13A O1 0.99 2.65 3.517(3) 146.5 1_455
C17 H17D O1 0.99 2.48 3.420(3) 157.6 1_455
C17 H17D O8 0.99 2.56 3.164(3) 119.5 4_465
C182 H18D O8 0.98 2.47 3.140(7) 125.5 4_465
